data_7126724
loop_
_publ_author_name
'Wu, Lingang'
'Hao, Yanan'
'Liu, Yuxiu'
'Song, Haibin'
'Wang, Qingmin'

_publ_section_title
;
 Visible-light-induced dearomative oxamination of indole derivatives and
 dearomative amidation of phenol derivatives.
;
_journal_issue 60
_journal_name_full 'Chemical communications (Cambridge, England)'
_journal_page_first 8436
_journal_page_last 8439
_journal_paper_doi 10.1039/d0cc03506h
_journal_volume 56
_journal_year 2020
_chemical_formula_moiety 'C24 H26 N2 O4'
_chemical_formula_sum 'C24 H26 N2 O4'
_chemical_formula_weight 406.47
_space_group_crystal_system triclinic
_space_group_IT_number 2
_space_group_name_Hall '-P 1'
_space_group_name_H-M_alt 'P -1'
_atom_sites_solution_hydrogens geom
_atom_sites_solution_primary dual
_audit_creation_date 2019-11-14
_audit_creation_method
;
Olex2 1.2
(compiled 2018.05.29 svn.r3508 for OlexSys, GUI svn.r5506)
;
_audit_update_record
;
2019-11-15 deposited with the CCDC.	2020-06-18 downloaded from the CCDC.
;
_cell_angle_alpha 75.236(5)
_cell_angle_beta 81.627(4)
_cell_angle_gamma 67.452(5)
_cell_formula_units_Z 2
_cell_length_a 9.6454(4)
_cell_length_b 10.4111(7)
_cell_length_c 11.3573(5)
_cell_measurement_reflns_used 10214
_cell_measurement_temperature 123(2)
_cell_measurement_theta_max 32.9680
_cell_measurement_theta_min 1.8490
_cell_volume 1017.07(10)
_computing_cell_refinement 'CrystalClear (Rigaku Inc., 2008)'
_computing_data_collection 'CrystalClear (Rigaku Inc., 2008)'
_computing_data_reduction 'CrysAlisPro 1.171.39.46 (Rigaku OD, 2018)'
_computing_molecular_graphics 'Olex2 (Dolomanov et al., 2009)'
_computing_publication_material 'Olex2 (Dolomanov et al., 2009)'
_computing_structure_refinement 'ShelXL (Sheldrick, 2015)'
_computing_structure_solution 'ShelXT (Sheldrick, 2015)'
_diffrn_ambient_temperature 123.15
_diffrn_detector 'CCD plate'
_diffrn_measured_fraction_theta_full 0.998
_diffrn_measured_fraction_theta_max 0.998
_diffrn_measurement_details
;
List of Runs (angles in degrees, time in seconds):

  # Type    Start    End  Width  t~exp~   \w     \q     \k     \f   Frames
#--------------------------------------------------------------------------
  1  \w   -115.00  65.00   1.00    1.00    --  -25.00  45.00   0.00  180
  2  \w   -115.00  65.00   1.00    1.00    --  -25.00  45.00  90.00  180
  3  \w   -115.00  65.00   1.00    1.00    --  -25.00  45.00 180.00  180
;
_diffrn_measurement_device 'abstract diffractometer'
_diffrn_measurement_device_type 'Rigaku Saturn 70 CCD'
_diffrn_measurement_method '\w scans'
_diffrn_orient_matrix_type 'CrysAlisPro convention (1999,Acta A55,543-557)'
_diffrn_orient_matrix_UB_11 0.0281083000
_diffrn_orient_matrix_UB_12 -0.0300764000
_diffrn_orient_matrix_UB_13 0.0591178000
_diffrn_orient_matrix_UB_21 0.0076609000
_diffrn_orient_matrix_UB_22 0.0647949000
_diffrn_orient_matrix_UB_23 0.0010172000
_diffrn_orient_matrix_UB_31 -0.0742266000
_diffrn_orient_matrix_UB_32 0.0246940000
_diffrn_orient_matrix_UB_33 0.0262184000
_diffrn_radiation_monochromator confocal
_diffrn_radiation_probe x-ray
_diffrn_radiation_type MoK\a
_diffrn_radiation_wavelength 0.71073
_diffrn_reflns_av_R_equivalents 0.0267
_diffrn_reflns_av_unetI/netI 0.0284
_diffrn_reflns_Laue_measured_fraction_full 0.998
_diffrn_reflns_Laue_measured_fraction_max 0.998
_diffrn_reflns_limit_h_max 12
_diffrn_reflns_limit_h_min -11
_diffrn_reflns_limit_k_max 13
_diffrn_reflns_limit_k_min -13
_diffrn_reflns_limit_l_max 14
_diffrn_reflns_limit_l_min -14
_diffrn_reflns_number 10720
_diffrn_reflns_point_group_measured_fraction_full 0.998
_diffrn_reflns_point_group_measured_fraction_max 0.998
_diffrn_reflns_theta_full 25.242
_diffrn_reflns_theta_max 26.369
_diffrn_reflns_theta_min 2.170
_diffrn_source 'rotating anode'
_diffrn_source_type 'Enhance (Mo) X-ray Source'
_exptl_absorpt_coefficient_mu 0.091
_exptl_absorpt_correction_T_max 1.00000
_exptl_absorpt_correction_T_min 0.62614
_exptl_absorpt_correction_type multi-scan
_exptl_absorpt_process_details
;
CrysAlisPro 1.171.39.46 (Rigaku Oxford Diffraction, 2018)
Empirical absorption correction using spherical harmonics,
 implemented in SCALE3 ABSPACK scaling algorithm.
;
_exptl_crystal_density_diffrn 1.327
_exptl_crystal_description block
_exptl_crystal_F_000 432
_exptl_crystal_size_max 0.2
_exptl_crystal_size_mid 0.18
_exptl_crystal_size_min 0.16
_refine_diff_density_max 0.235
_refine_diff_density_min -0.262
_refine_diff_density_rms 0.059
_refine_ls_extinction_method none
_refine_ls_goodness_of_fit_ref 0.997
_refine_ls_hydrogen_treatment constr
_refine_ls_matrix_type full
_refine_ls_number_parameters 275
_refine_ls_number_reflns 4138
_refine_ls_number_restraints 0
_refine_ls_restrained_S_all 0.997
_refine_ls_R_factor_all 0.0461
_refine_ls_R_factor_gt 0.0414
_refine_ls_shift/su_max 0.000
_refine_ls_shift/su_mean 0.000
_refine_ls_structure_factor_coef Fsqd
_refine_ls_weighting_details 'w=1/[\s^2^(Fo^2^)+(0.0689P)^2^+0.2620P] where P=(Fo^2^+2Fc^2^)/3'
_refine_ls_weighting_scheme calc
_refine_ls_wR_factor_gt 0.1080
_refine_ls_wR_factor_ref 0.1135
_reflns_Friedel_coverage 0.000
_reflns_number_gt 3684
_reflns_number_total 4138
_reflns_threshold_expression 'I > 2\s(I)'
_cod_data_source_file d0cc03506h2.cif
_cod_data_source_block r20191113b
_cod_depositor_comments 'Adding full bibliography for 7126724.cif.'
_cod_database_code 7126724
_shelx_shelxl_version_number 2018/3
_chemical_oxdiff_formula 'C11 H10 N O'
_shelx_space_group_comment
;
The symmetry employed for this shelxl refinement is uniquely defined
by the following loop, which should always be used as a source of
symmetry information in preference to the above space-group names.
They are only intended as comments.
;
_shelx_estimated_absorpt_t_max 0.986
_shelx_estimated_absorpt_t_min 0.982
_reflns_odcompleteness_completeness 99.83
_reflns_odcompleteness_iscentric 1
_reflns_odcompleteness_theta 26.32
_olex2_refinement_description
;
1. Fixed Uiso
 At 1.2 times of:
  All C(H) groups, All C(H,H) groups
 At 1.5 times of:
  All C(H,H,H) groups
2.a Ternary CH refined with riding coordinates:
 C12(H12)
2.b Secondary CH2 refined with riding coordinates:
 C17(H17A,H17B), C18(H18A,H18B)
2.c Aromatic/amide H refined with riding coordinates:
 C2(H2), C3(H3), C4(H4), C5(H5), C20(H20), C21(H21), C22(H22), C23(H23),
 C24(H24)
2.d Idealised Me refined as rotating group:
 C9(H9A,H9B,H9C), C10(H10A,H10B,H10C), C11(H11A,H11B,H11C), C14(H14A,H14B,H14C)
;
_olex2_submission_special_instructions 'No special instructions were received'
_oxdiff_exptl_absorpt_empirical_details
;
Empirical correction (ABSPACK) includes:
- Absorption correction using spherical harmonics
- Frame scaling
- Detector area scaling
;
_oxdiff_exptl_absorpt_empirical_full_max 1.451
_oxdiff_exptl_absorpt_empirical_full_min 0.558

loop_
_space_group_symop_operation_xyz
'x, y, z'
'-x, -y, -z'

loop_
_atom_site_label
_atom_site_type_symbol
_atom_site_fract_x
_atom_site_fract_y
_atom_site_fract_z
_atom_site_U_iso_or_equiv
_atom_site_adp_type
_atom_site_occupancy
_atom_site_site_symmetry_order
_atom_site_calc_flag
_atom_site_refinement_flags_posn
_atom_site_refinement_flags_adp
_atom_site_refinement_flags_occupancy
_atom_site_disorder_assembly
_atom_site_disorder_group
O1 O 0.56524(11) 0.20042(10) 0.01371(9) 0.0323(2) Uani 1 1 d . . . . .
O2 O 0.14640(11) 0.35906(10) 0.59058(8) 0.0260(2) Uani 1 1 d . . . . .
O3 O 0.21529(10) 0.10672(9) 0.20537(8) 0.0191(2) Uani 1 1 d . . . . .
O4 O 0.19433(11) -0.02872(10) 0.39201(9) 0.0303(2) Uani 1 1 d . . . . .
N1 N 0.37668(11) 0.23207(10) 0.15786(9) 0.0166(2) Uani 1 1 d . . . . .
N2 N 0.20511(11) 0.36030(11) 0.38702(9) 0.0173(2) Uani 1 1 d . . . . .
C1 C 0.15784(13) 0.42616(12) 0.16612(11) 0.0172(3) Uani 1 1 d . . . . .
C2 C 0.05253(15) 0.56100(13) 0.12688(11) 0.0225(3) Uani 1 1 d . . . . .
H2 H -0.037794 0.595764 0.174440 0.027 Uiso 1 1 calc R . . . .
C3 C 0.08163(16) 0.64442(14) 0.01654(12) 0.0262(3) Uani 1 1 d . . . . .
H3 H 0.010196 0.736542 -0.012736 0.031 Uiso 1 1 calc R . . . .
C4 C 0.21500(16) 0.59286(14) -0.05053(12) 0.0273(3) Uani 1 1 d . . . . .
H4 H 0.234815 0.652040 -0.124564 0.033 Uiso 1 1 calc R . . . .
C5 C 0.32121(15) 0.45676(14) -0.01284(11) 0.0238(3) Uani 1 1 d . . . . .
H5 H 0.412038 0.422410 -0.059956 0.029 Uiso 1 1 calc R . . . .
C6 C 0.28915(13) 0.37343(12) 0.09611(11) 0.0174(3) Uani 1 1 d . . . . .
C7 C 0.51707(14) 0.15149(13) 0.11294(11) 0.0192(3) Uani 1 1 d . . . . .
C8 C 0.61596(14) 0.00739(13) 0.18928(11) 0.0201(3) Uani 1 1 d . . . . .
C9 C 0.75903(15) -0.04971(15) 0.10956(13) 0.0295(3) Uani 1 1 d . . . . .
H9A H 0.732744 -0.069507 0.037625 0.044 Uiso 1 1 calc GR . . . .
H9B H 0.828924 -0.137664 0.156586 0.044 Uiso 1 1 calc GR . . . .
H9C H 0.806705 0.021600 0.083600 0.044 Uiso 1 1 calc GR . . . .
C10 C 0.66125(16) 0.03132(15) 0.30348(13) 0.0291(3) Uani 1 1 d . . . . .
H10A H 0.703272 0.106877 0.280018 0.044 Uiso 1 1 calc GR . . . .
H10B H 0.736853 -0.057042 0.344408 0.044 Uiso 1 1 calc GR . . . .
H10C H 0.572578 0.059418 0.359055 0.044 Uiso 1 1 calc GR . . . .
C11 C 0.54492(15) -0.10705(13) 0.22446(13) 0.0258(3) Uani 1 1 d . . . . .
H11A H 0.465510 -0.083879 0.288570 0.039 Uiso 1 1 calc GR . . . .
H11B H 0.622089 -0.200035 0.254466 0.039 Uiso 1 1 calc GR . . . .
H11C H 0.501765 -0.110373 0.152822 0.039 Uiso 1 1 calc GR . . . .
C12 C 0.28194(13) 0.18301(12) 0.25598(11) 0.0166(2) Uani 1 1 d . . . . .
H12 H 0.340374 0.121403 0.328732 0.020 Uiso 1 1 calc R . . . .
C13 C 0.17890(14) 0.00050(13) 0.28417(12) 0.0227(3) Uani 1 1 d . . . . .
C14 C 0.12042(18) -0.07219(16) 0.21629(14) 0.0324(3) Uani 1 1 d . . . . .
H14A H 0.037822 -0.001140 0.167162 0.049 Uiso 1 1 calc GR . . . .
H14B H 0.083775 -0.141033 0.274495 0.049 Uiso 1 1 calc GR . . . .
H14C H 0.201348 -0.122028 0.162740 0.049 Uiso 1 1 calc GR . . . .
C15 C 0.15856(13) 0.32174(12) 0.28579(10) 0.0165(2) Uani 1 1 d . . . . .
C16 C 0.12475(14) 0.33828(13) 0.49499(11) 0.0192(3) Uani 1 1 d . . . . .
C17 C 0.00858(15) 0.28341(14) 0.47441(12) 0.0234(3) Uani 1 1 d . . . . .
H17A H -0.090793 0.333861 0.511393 0.028 Uiso 1 1 calc R . . . .
H17B H 0.038215 0.179949 0.509794 0.028 Uiso 1 1 calc R . . . .
C18 C 0.00427(13) 0.31388(13) 0.33640(11) 0.0206(3) Uani 1 1 d . . . . .
H18A H -0.077522 0.405219 0.306490 0.025 Uiso 1 1 calc R . . . .
H18B H -0.012169 0.236773 0.311133 0.025 Uiso 1 1 calc R . . . .
C19 C 0.33283(13) 0.40195(13) 0.37646(10) 0.0174(3) Uani 1 1 d . . . . .
C20 C 0.32998(14) 0.53219(13) 0.30310(11) 0.0212(3) Uani 1 1 d . . . . .
H20 H 0.242657 0.595166 0.260935 0.025 Uiso 1 1 calc R . . . .
C21 C 0.45552(15) 0.56938(15) 0.29199(12) 0.0254(3) Uani 1 1 d . . . . .
H21 H 0.453847 0.658197 0.241846 0.030 Uiso 1 1 calc R . . . .
C22 C 0.58351(15) 0.47833(15) 0.35327(13) 0.0271(3) Uani 1 1 d . . . . .
H22 H 0.669334 0.504313 0.344601 0.033 Uiso 1 1 calc R . . . .
C23 C 0.58556(15) 0.34921(15) 0.42725(13) 0.0260(3) Uani 1 1 d . . . . .
H23 H 0.672912 0.286513 0.469493 0.031 Uiso 1 1 calc R . . . .
C24 C 0.45997(14) 0.31151(13) 0.43962(11) 0.0212(3) Uani 1 1 d . . . . .
H24 H 0.460956 0.223697 0.491370 0.025 Uiso 1 1 calc R . . . .

loop_
_atom_site_aniso_label
_atom_site_aniso_U_11
_atom_site_aniso_U_22
_atom_site_aniso_U_33
_atom_site_aniso_U_23
_atom_site_aniso_U_13
_atom_site_aniso_U_12
O1 0.0258(5) 0.0295(5) 0.0284(5) 0.0003(4) 0.0094(4) -0.0038(4)
O2 0.0275(5) 0.0305(5) 0.0176(4) -0.0067(4) 0.0014(4) -0.0081(4)
O3 0.0215(4) 0.0164(4) 0.0206(4) -0.0025(3) -0.0015(3) -0.0090(4)
O4 0.0345(6) 0.0276(5) 0.0259(5) 0.0022(4) 0.0002(4) -0.0137(4)
N1 0.0155(5) 0.0148(5) 0.0169(5) -0.0019(4) 0.0007(4) -0.0044(4)
N2 0.0177(5) 0.0189(5) 0.0156(5) -0.0040(4) 0.0005(4) -0.0073(4)
C1 0.0190(6) 0.0172(6) 0.0162(6) -0.0033(5) -0.0024(4) -0.0071(5)
C2 0.0218(6) 0.0214(6) 0.0211(6) -0.0048(5) -0.0029(5) -0.0036(5)
C3 0.0286(7) 0.0169(6) 0.0257(7) -0.0001(5) -0.0069(5) -0.0013(5)
C4 0.0337(7) 0.0227(7) 0.0196(6) 0.0028(5) -0.0012(5) -0.0086(6)
C5 0.0262(7) 0.0222(6) 0.0195(6) -0.0030(5) 0.0024(5) -0.0072(5)
C6 0.0185(6) 0.0152(6) 0.0181(6) -0.0029(5) -0.0036(5) -0.0053(5)
C7 0.0174(6) 0.0190(6) 0.0221(6) -0.0070(5) -0.0001(5) -0.0064(5)
C8 0.0179(6) 0.0180(6) 0.0224(6) -0.0058(5) -0.0019(5) -0.0032(5)
C9 0.0204(7) 0.0270(7) 0.0348(8) -0.0097(6) 0.0023(6) -0.0010(6)
C10 0.0261(7) 0.0270(7) 0.0323(7) -0.0100(6) -0.0101(6) -0.0021(6)
C11 0.0247(7) 0.0183(6) 0.0319(7) -0.0035(5) -0.0041(5) -0.0054(5)
C12 0.0172(6) 0.0169(6) 0.0162(6) -0.0030(4) -0.0013(4) -0.0070(5)
C13 0.0192(6) 0.0167(6) 0.0283(7) -0.0011(5) 0.0012(5) -0.0058(5)
C14 0.0358(8) 0.0273(7) 0.0394(8) -0.0036(6) -0.0034(6) -0.0192(6)
C15 0.0157(6) 0.0166(6) 0.0171(6) -0.0033(4) -0.0020(4) -0.0055(5)
C16 0.0184(6) 0.0162(6) 0.0182(6) -0.0024(5) 0.0009(5) -0.0024(5)
C17 0.0206(6) 0.0246(6) 0.0236(6) -0.0041(5) 0.0043(5) -0.0092(5)
C18 0.0153(6) 0.0221(6) 0.0232(6) -0.0040(5) 0.0007(5) -0.0067(5)
C19 0.0183(6) 0.0192(6) 0.0163(6) -0.0077(5) 0.0014(4) -0.0069(5)
C20 0.0232(6) 0.0201(6) 0.0204(6) -0.0059(5) -0.0007(5) -0.0072(5)
C21 0.0301(7) 0.0255(7) 0.0252(7) -0.0090(5) 0.0058(5) -0.0156(6)
C22 0.0211(6) 0.0357(8) 0.0326(7) -0.0191(6) 0.0076(5) -0.0147(6)
C23 0.0200(6) 0.0306(7) 0.0289(7) -0.0142(6) -0.0032(5) -0.0050(5)
C24 0.0234(6) 0.0205(6) 0.0194(6) -0.0065(5) -0.0016(5) -0.0060(5)

loop_
_atom_type_symbol
_atom_type_description
_atom_type_scat_dispersion_real
_atom_type_scat_dispersion_imag
_atom_type_scat_source
C C 0.0033 0.0016 'International Tables Vol C Tables 4.2.6.8 and 6.1.1.4'
H H 0.0000 0.0000 'International Tables Vol C Tables 4.2.6.8 and 6.1.1.4'
N N 0.0061 0.0033 'International Tables Vol C Tables 4.2.6.8 and 6.1.1.4'
O O 0.0106 0.0060 'International Tables Vol C Tables 4.2.6.8 and 6.1.1.4'

loop_
_geom_angle_atom_site_label_1
_geom_angle_atom_site_label_2
_geom_angle_atom_site_label_3
_geom_angle
_geom_angle_site_symmetry_1
_geom_angle_site_symmetry_3
_geom_angle_publ_flag
C13 O3 C12 116.99(9) . . ?
C6 N1 C12 108.05(9) . . ?
C7 N1 C6 123.36(10) . . ?
C7 N1 C12 127.52(10) . . ?
C16 N2 C15 113.77(10) . . ?
C16 N2 C19 122.74(10) . . ?
C19 N2 C15 123.16(9) . . ?
C2 C1 C6 121.04(11) . . ?
C2 C1 C15 128.60(11) . . ?
C6 C1 C15 110.22(10) . . ?
C1 C2 H2 120.6 . . ?
C1 C2 C3 118.71(12) . . ?
C3 C2 H2 120.6 . . ?
C2 C3 H3 120.1 . . ?
C4 C3 C2 119.81(12) . . ?
C4 C3 H3 120.1 . . ?
C3 C4 H4 119.0 . . ?
C3 C4 C5 122.08(12) . . ?
C5 C4 H4 119.0 . . ?
C4 C5 H5 121.3 . . ?
C6 C5 C4 117.48(12) . . ?
C6 C5 H5 121.3 . . ?
C1 C6 N1 109.25(10) . . ?
C5 C6 N1 129.88(11) . . ?
C5 C6 C1 120.82(11) . . ?
O1 C7 N1 118.50(11) . . ?
O1 C7 C8 119.72(11) . . ?
N1 C7 C8 121.66(10) . . ?
C9 C8 C7 106.51(10) . . ?
C10 C8 C7 109.77(10) . . ?
C10 C8 C9 108.28(11) . . ?
C10 C8 C11 110.30(11) . . ?
C11 C8 C7 114.71(10) . . ?
C11 C8 C9 106.99(11) . . ?
C8 C9 H9A 109.5 . . ?
C8 C9 H9B 109.5 . . ?
C8 C9 H9C 109.5 . . ?
H9A C9 H9B 109.5 . . ?
H9A C9 H9C 109.5 . . ?
H9B C9 H9C 109.5 . . ?
C8 C10 H10A 109.5 . . ?
C8 C10 H10B 109.5 . . ?
C8 C10 H10C 109.5 . . ?
H10A C10 H10B 109.5 . . ?
H10A C10 H10C 109.5 . . ?
H10B C10 H10C 109.5 . . ?
C8 C11 H11A 109.5 . . ?
C8 C11 H11B 109.5 . . ?
C8 C11 H11C 109.5 . . ?
H11A C11 H11B 109.5 . . ?
H11A C11 H11C 109.5 . . ?
H11B C11 H11C 109.5 . . ?
O3 C12 N1 105.92(9) . . ?
O3 C12 H12 111.8 . . ?
O3 C12 C15 110.23(9) . . ?
N1 C12 H12 111.8 . . ?
N1 C12 C15 104.90(9) . . ?
C15 C12 H12 111.8 . . ?
O3 C13 C14 110.03(11) . . ?
O4 C13 O3 123.45(12) . . ?
O4 C13 C14 126.52(12) . . ?
C13 C14 H14A 109.5 . . ?
C13 C14 H14B 109.5 . . ?
C13 C14 H14C 109.5 . . ?
H14A C14 H14B 109.5 . . ?
H14A C14 H14C 109.5 . . ?
H14B C14 H14C 109.5 . . ?
N2 C15 C1 112.40(9) . . ?
N2 C15 C12 109.70(9) . . ?
N2 C15 C18 101.59(9) . . ?
C1 C15 C12 100.97(9) . . ?
C1 C15 C18 115.47(10) . . ?
C18 C15 C12 117.05(10) . . ?
O2 C16 N2 124.92(11) . . ?
O2 C16 C17 126.93(11) . . ?
N2 C16 C17 108.15(10) . . ?
C16 C17 H17A 110.9 . . ?
C16 C17 H17B 110.9 . . ?
C16 C17 C18 104.42(10) . . ?
H17A C17 H17B 108.9 . . ?
C18 C17 H17A 110.9 . . ?
C18 C17 H17B 110.9 . . ?
C15 C18 H18A 110.6 . . ?
C15 C18 H18B 110.6 . . ?
C17 C18 C15 105.58(10) . . ?
C17 C18 H18A 110.6 . . ?
C17 C18 H18B 110.6 . . ?
H18A C18 H18B 108.8 . . ?
C20 C19 N2 120.30(11) . . ?
C24 C19 N2 119.78(11) . . ?
C24 C19 C20 119.92(11) . . ?
C19 C20 H20 120.2 . . ?
C21 C20 C19 119.51(12) . . ?
C21 C20 H20 120.2 . . ?
C20 C21 H21 119.6 . . ?
C20 C21 C22 120.73(12) . . ?
C22 C21 H21 119.6 . . ?
C21 C22 H22 120.2 . . ?
C23 C22 C21 119.66(12) . . ?
C23 C22 H22 120.2 . . ?
C22 C23 H23 120.0 . . ?
C22 C23 C24 120.02(12) . . ?
C24 C23 H23 120.0 . . ?
C19 C24 H24 119.9 . . ?
C23 C24 C19 120.15(12) . . ?
C23 C24 H24 119.9 . . ?

loop_
_geom_bond_atom_site_label_1
_geom_bond_atom_site_label_2
_geom_bond_distance
_geom_bond_site_symmetry_2
_geom_bond_publ_flag
O1 C7 1.2174(15) . ?
O2 C16 1.2203(15) . ?
O3 C12 1.4514(14) . ?
O3 C13 1.3597(15) . ?
O4 C13 1.2013(16) . ?
N1 C6 1.4367(15) . ?
N1 C7 1.3940(16) . ?
N1 C12 1.4523(15) . ?
N2 C15 1.4861(14) . ?
N2 C16 1.3686(15) . ?
N2 C19 1.4354(15) . ?
C1 C2 1.3859(17) . ?
C1 C6 1.3906(17) . ?
C1 C15 1.5076(16) . ?
C2 H2 0.9500 . ?
C2 C3 1.3904(18) . ?
C3 H3 0.9500 . ?
C3 C4 1.385(2) . ?
C4 H4 0.9500 . ?
C4 C5 1.3949(18) . ?
C5 H5 0.9500 . ?
C5 C6 1.3880(17) . ?
C7 C8 1.5468(17) . ?
C8 C9 1.5359(18) . ?
C8 C10 1.5324(18) . ?
C8 C11 1.5338(18) . ?
C9 H9A 0.9800 . ?
C9 H9B 0.9800 . ?
C9 H9C 0.9800 . ?
C10 H10A 0.9800 . ?
C10 H10B 0.9800 . ?
C10 H10C 0.9800 . ?
C11 H11A 0.9800 . ?
C11 H11B 0.9800 . ?
C11 H11C 0.9800 . ?
C12 H12 1.0000 . ?
C12 C15 1.5590(17) . ?
C13 C14 1.4955(19) . ?
C14 H14A 0.9800 . ?
C14 H14B 0.9800 . ?
C14 H14C 0.9800 . ?
C15 C18 1.5402(16) . ?
C16 C17 1.5073(18) . ?
C17 H17A 0.9900 . ?
C17 H17B 0.9900 . ?
C17 C18 1.5214(18) . ?
C18 H18A 0.9900 . ?
C18 H18B 0.9900 . ?
C19 C20 1.3913(17) . ?
C19 C24 1.3897(17) . ?
C20 H20 0.9500 . ?
C20 C21 1.3864(18) . ?
C21 H21 0.9500 . ?
C21 C22 1.387(2) . ?
C22 H22 0.9500 . ?
C22 C23 1.386(2) . ?
C23 H23 0.9500 . ?
C23 C24 1.3886(19) . ?
C24 H24 0.9500 . ?

loop_
_geom_torsion_atom_site_label_1
_geom_torsion_atom_site_label_2
_geom_torsion_atom_site_label_3
_geom_torsion_atom_site_label_4
_geom_torsion
_geom_torsion_site_symmetry_1
_geom_torsion_site_symmetry_2
_geom_torsion_site_symmetry_3
_geom_torsion_site_symmetry_4
_geom_torsion_publ_flag
O1 C7 C8 C9 -4.80(16) . . . . ?
O1 C7 C8 C10 112.22(13) . . . . ?
O1 C7 C8 C11 -122.95(13) . . . . ?
O2 C16 C17 C18 166.02(12) . . . . ?
O3 C12 C15 N2 152.45(9) . . . . ?
O3 C12 C15 C1 -88.75(10) . . . . ?
O3 C12 C15 C18 37.46(13) . . . . ?
N1 C7 C8 C9 179.20(11) . . . . ?
N1 C7 C8 C10 -63.79(14) . . . . ?
N1 C7 C8 C11 61.05(15) . . . . ?
N1 C12 C15 N2 -93.93(10) . . . . ?
N1 C12 C15 C1 24.86(11) . . . . ?
N1 C12 C15 C18 151.07(10) . . . . ?
N2 C15 C18 C17 -24.32(12) . . . . ?
N2 C16 C17 C18 -14.59(13) . . . . ?
N2 C19 C20 C21 -178.67(11) . . . . ?
N2 C19 C24 C23 178.21(11) . . . . ?
C1 C2 C3 C4 -1.07(19) . . . . ?
C1 C15 C18 C17 -146.22(10) . . . . ?
C2 C1 C6 N1 -179.67(10) . . . . ?
C2 C1 C6 C5 2.62(18) . . . . ?
C2 C1 C15 N2 -76.92(15) . . . . ?
C2 C1 C15 C12 166.25(12) . . . . ?
C2 C1 C15 C18 38.99(17) . . . . ?
C2 C3 C4 C5 1.9(2) . . . . ?
C3 C4 C5 C6 -0.4(2) . . . . ?
C4 C5 C6 N1 -179.00(12) . . . . ?
C4 C5 C6 C1 -1.82(18) . . . . ?
C6 N1 C7 O1 -3.50(18) . . . . ?
C6 N1 C7 C8 172.55(10) . . . . ?
C6 N1 C12 O3 92.67(10) . . . . ?
C6 N1 C12 C15 -23.94(11) . . . . ?
C6 C1 C2 C3 -1.13(18) . . . . ?
C6 C1 C15 N2 98.84(11) . . . . ?
C6 C1 C15 C12 -17.98(12) . . . . ?
C6 C1 C15 C18 -145.24(11) . . . . ?
C7 N1 C6 C1 -178.07(10) . . . . ?
C7 N1 C6 C5 -0.63(19) . . . . ?
C7 N1 C12 O3 -75.67(14) . . . . ?
C7 N1 C12 C15 167.72(11) . . . . ?
C12 O3 C13 O4 2.68(18) . . . . ?
C12 O3 C13 C14 -176.65(10) . . . . ?
C12 N1 C6 C1 13.00(12) . . . . ?
C12 N1 C6 C5 -169.57(12) . . . . ?
C12 N1 C7 O1 163.20(11) . . . . ?
C12 N1 C7 C8 -20.75(17) . . . . ?
C12 C15 C18 C17 95.10(12) . . . . ?
C13 O3 C12 N1 151.47(10) . . . . ?
C13 O3 C12 C15 -95.57(12) . . . . ?
C15 N2 C16 O2 178.02(11) . . . . ?
C15 N2 C16 C17 -1.38(13) . . . . ?
C15 N2 C19 C20 69.87(15) . . . . ?
C15 N2 C19 C24 -109.97(13) . . . . ?
C15 C1 C2 C3 174.23(12) . . . . ?
C15 C1 C6 N1 4.20(13) . . . . ?
C15 C1 C6 C5 -173.51(11) . . . . ?
C16 N2 C15 C1 140.37(10) . . . . ?
C16 N2 C15 C12 -108.15(11) . . . . ?
C16 N2 C15 C18 16.36(12) . . . . ?
C16 N2 C19 C20 -117.13(13) . . . . ?
C16 N2 C19 C24 63.02(16) . . . . ?
C16 C17 C18 C15 24.26(13) . . . . ?
C19 N2 C15 C1 -46.06(14) . . . . ?
C19 N2 C15 C12 65.42(13) . . . . ?
C19 N2 C15 C18 -170.07(10) . . . . ?
C19 N2 C16 O2 4.43(19) . . . . ?
C19 N2 C16 C17 -174.98(10) . . . . ?
C19 C20 C21 C22 -0.09(19) . . . . ?
C20 C19 C24 C23 -1.64(18) . . . . ?
C20 C21 C22 C23 -0.53(19) . . . . ?
C21 C22 C23 C24 0.1(2) . . . . ?
C22 C23 C24 C19 1.02(19) . . . . ?
C24 C19 C20 C21 1.17(18) . . . . ?
